data_7024479
loop_
_publ_author_name
'Ma, Jian-Gong'
'Aksu, Yilmaz'
'Gregoriades, Laurence J.'
'Sauer, Joachim'
'Driess, Matthias'

_publ_section_title
;
 Activation of C-H bonds mediated by Mo[triple bond]Mo moieties in
 heterobimetallic Zn/O/Mo clusters.
;
_journal_issue 1
_journal_name_full 'Dalton transactions (Cambridge, England : 2003)'
_journal_page_first 103
_journal_page_last 106
_journal_paper_doi 10.1039/b917585g
_journal_volume 39
_journal_year 2010
_chemical_formula_sum 'C58 H110 Mo2 O7 Zn6'
_chemical_formula_weight 1503.56
_chemical_name_systematic
;
?
;
_space_group_IT_number 2
_symmetry_cell_setting triclinic
_symmetry_space_group_name_Hall '-P 1'
_symmetry_space_group_name_H-M 'P -1'
_atom_sites_solution_hydrogens geom
_atom_sites_solution_primary direct
_atom_sites_solution_secondary difmap
_audit_creation_method
;
CrysAlis RED, Oxford Diffraction Ltd.,
Version 1.171.32.5 (release 08-05-2007 CrysAlis171 .NET)
(compiled May 8 2007,13:10:02)
;
_cell_angle_alpha 93.639(5)
_cell_angle_beta 100.327(4)
_cell_angle_gamma 93.432(5)
_cell_formula_units_Z 2
_cell_length_a 13.8929(7)
_cell_length_b 16.1762(12)
_cell_length_c 16.4828(9)
_cell_measurement_reflns_used 4196
_cell_measurement_temperature 150(2)
_cell_measurement_theta_max 28.8535
_cell_measurement_theta_min 2.9800
_cell_volume 3627.3(4)
_computing_cell_refinement
;
CrysAlis RED, Oxford Diffraction Ltd.,
Version 1.171.32.5 (release 08-05-2007 CrysAlis171 .NET)
(compiled May 8 2007,13:10:02)
;
_computing_data_collection
;
CrysAlis CCD, Oxford Diffraction Ltd.,
Version 1.171.32.5 (release 08-05-2007 CrysAlis171 .NET)
(compiled May 8 2007,13:10:02)
;
_computing_data_reduction
;
CrysAlis RED, Oxford Diffraction Ltd.,
Version 1.171.32.5 (release 08-05-2007 CrysAlis171 .NET)
(compiled May 8 2007,13:10:02)
;
_computing_publication_material 'SHELXL-97 (Sheldrick, 1997)'
_computing_structure_refinement 'SHELXL-97 (Sheldrick, 1997)'
_computing_structure_solution 'SHELXS-97 (Sheldrick, 1990)'
_diffrn_ambient_temperature 150(2)
_diffrn_measured_fraction_theta_full 0.998
_diffrn_measured_fraction_theta_max 0.998
_diffrn_measurement_device_type 'Oxford Diffraction Xcalibur S Sapphire'
_diffrn_measurement_method \w
_diffrn_radiation_monochromator graphite
_diffrn_radiation_source 'Enhance (Mo) X-ray Source'
_diffrn_radiation_type MoK\a
_diffrn_radiation_wavelength 0.71073
_diffrn_reflns_av_R_equivalents 0.0789
_diffrn_reflns_av_sigmaI/netI 0.3941
_diffrn_reflns_limit_h_max 16
_diffrn_reflns_limit_h_min -16
_diffrn_reflns_limit_k_max 19
_diffrn_reflns_limit_k_min -16
_diffrn_reflns_limit_l_max 16
_diffrn_reflns_limit_l_min -19
_diffrn_reflns_number 28295
_diffrn_reflns_theta_full 25.00
_diffrn_reflns_theta_max 25.00
_diffrn_reflns_theta_min 3.00
_exptl_absorpt_coefficient_mu 2.323
_exptl_absorpt_correction_T_max 0.6666
_exptl_absorpt_correction_T_min 0.6172
_exptl_absorpt_correction_type multi-scan
_exptl_absorpt_process_details
;
CrysAlis RED, Oxford Diffraction Ltd.,
Version 1.171.32.5 (release 08-05-2007 CrysAlis171 .NET)
(compiled May 8 2007,13:10:02)
Empirical absorption correction using spherical harmonics,
implemented in SCALE3 ABSPACK scaling algorithm.
;
_exptl_crystal_colour red
_exptl_crystal_density_diffrn 1.377
_exptl_crystal_density_method 'not measured'
_exptl_crystal_description block
_exptl_crystal_F_000 1556
_exptl_crystal_size_max 0.23
_exptl_crystal_size_mid 0.21
_exptl_crystal_size_min 0.19
_refine_diff_density_max 0.989
_refine_diff_density_min -0.948
_refine_diff_density_rms 0.126
_refine_ls_extinction_method none
_refine_ls_goodness_of_fit_ref 0.927
_refine_ls_hydrogen_treatment constr
_refine_ls_matrix_type full
_refine_ls_number_parameters 714
_refine_ls_number_reflns 12763
_refine_ls_number_restraints 400
_refine_ls_restrained_S_all 0.941
_refine_ls_R_factor_all 0.1425
_refine_ls_R_factor_gt 0.0530
_refine_ls_shift/su_max 0.001
_refine_ls_shift/su_mean 0.000
_refine_ls_structure_factor_coef Fsqd
_refine_ls_weighting_details 'calc w=1/[\s^2^(Fo^2^)+(0.0361P)^2^+0.0000P] where P=(Fo^2^+2Fc^2^)/3'
_refine_ls_weighting_scheme calc
_refine_ls_wR_factor_gt 0.1336
_refine_ls_wR_factor_ref 0.1419
_reflns_number_gt 4208
_reflns_number_total 12763
_reflns_threshold_expression >2sigma(I)
_cod_data_source_file b917585g.txt
_cod_data_source_block 2
_cod_original_sg_symbol_H-M P-1
_cod_database_code 7024479

loop_
_symmetry_equiv_pos_as_xyz
'x, y, z'
'-x, -y, -z'

loop_
_atom_site_label
_atom_site_type_symbol
_atom_site_fract_x
_atom_site_fract_y
_atom_site_fract_z
_atom_site_U_iso_or_equiv
_atom_site_adp_type
_atom_site_occupancy
_atom_site_symmetry_multiplicity
_atom_site_calc_flag
_atom_site_refinement_flags
_atom_site_disorder_assembly
_atom_site_disorder_group
Mo1 Mo 0.12021(6) 0.40564(6) 0.26142(6) 0.0275(3) Uani 1 1 d . . .
Mo2 Mo 0.06423(7) 0.26991(6) 0.24230(6) 0.0291(3) Uani 1 1 d . . .
Zn1 Zn 0.16910(9) 0.57071(8) 0.17178(8) 0.0343(4) Uani 1 1 d . A .
Zn2 Zn 0.08854(9) 0.59079(8) 0.33657(8) 0.0331(4) Uani 1 1 d . A .
Zn3 Zn 0.30170(9) 0.55306(9) 0.33786(8) 0.0339(4) Uani 1 1 d . A .
Zn4 Zn -0.06780(9) 0.24161(9) 0.34334(9) 0.0437(4) Uani 1 1 d . . .
Zn5 Zn 0.00402(10) 0.23552(9) 0.07356(9) 0.0465(4) Uani 1 1 d . . .
Zn6 Zn -0.00861(10) 0.09199(9) 0.21614(9) 0.0445(4) Uani 1 1 d . . .
O1 O 0.2502(4) 0.4818(4) 0.2262(4) 0.034(2) Uani 1 1 d . . .
O2 O 0.1817(4) 0.4998(4) 0.3738(4) 0.0299(19) Uani 1 1 d . . .
O3 O 0.0518(5) 0.5215(4) 0.2251(4) 0.034(2) Uani 1 1 d . . .
O4 O 0.2065(5) 0.6366(4) 0.2838(4) 0.038(2) Uani 1 1 d D . .
O5 O -0.0828(5) 0.1997(5) 0.2035(4) 0.045(2) Uani 1 1 d D . .
O6 O 0.0863(5) 0.1629(4) 0.1589(4) 0.032(2) Uani 1 1 d . . .
O7 O 0.0498(4) 0.1682(4) 0.3220(4) 0.0291(19) Uani 1 1 d . . .
C1 C 0.2218(7) 0.2970(7) 0.2922(6) 0.043(3) Uani 1 1 d . . .
H1A H 0.2388 0.2715 0.3448 0.064 Uiso 1 1 calc R . .
H1B H 0.2365 0.3572 0.3012 0.064 Uiso 1 1 calc R . .
H1C H 0.2602 0.2742 0.2527 0.064 Uiso 1 1 calc R . .
C2 C 0.0515(7) 0.3488(6) 0.1409(6) 0.039(3) Uani 1 1 d . . .
H2A H -0.0149 0.3648 0.1175 0.059 Uiso 1 1 calc R . .
H2B H 0.0942 0.3392 0.0996 0.059 Uiso 1 1 calc R . .
C3 C 0.0071(7) 0.3556(6) 0.3274(6) 0.033(3) Uani 1 1 d . . .
H3A H 0.0267 0.3497 0.3874 0.050 Uiso 1 1 calc R . .
H3B H -0.0607 0.3718 0.3102 0.050 Uiso 1 1 calc R . .
C4 C 0.3292(7) 0.4477(7) 0.1905(7) 0.030(3) Uani 1 1 d U . .
H4 H 0.3697 0.4175 0.2339 0.046 Uiso 1 1 calc R . .
C5 C 0.2969(7) 0.3888(7) 0.1176(6) 0.037(3) Uani 1 1 d . . .
H5A H 0.2563 0.4167 0.0733 0.055 Uiso 1 1 calc R . .
H5B H 0.2564 0.3416 0.1323 0.055 Uiso 1 1 calc R . .
C6 C 0.3848(8) 0.3574(8) 0.0872(7) 0.060(4) Uani 1 1 d . . .
H6A H 0.4219 0.3265 0.1310 0.090 Uiso 1 1 calc R . .
H6B H 0.3614 0.3175 0.0386 0.090 Uiso 1 1 calc R . .
C7 C 0.4526(9) 0.4210(8) 0.0639(7) 0.060(4) Uani 1 1 d . . .
H7A H 0.5102 0.3951 0.0486 0.089 Uiso 1 1 calc R . .
H7B H 0.4194 0.4485 0.0156 0.089 Uiso 1 1 calc R . .
C8 C 0.4840(7) 0.4820(8) 0.1341(8) 0.064(4) Uani 1 1 d . . .
H8A H 0.5238 0.5283 0.1169 0.096 Uiso 1 1 calc R . .
H8B H 0.5263 0.4558 0.1787 0.096 Uiso 1 1 calc R . .
C9 C 0.3938(7) 0.5189(7) 0.1699(7) 0.051(4) Uani 1 1 d . . .
H9A H 0.4188 0.5562 0.2202 0.076 Uiso 1 1 calc R . .
H9B H 0.3555 0.5515 0.1283 0.076 Uiso 1 1 calc R . .
C10 C -0.0410(7) 0.5366(7) 0.1724(6) 0.032(3) Uani 1 1 d . . .
H10 H -0.0398 0.5108 0.1158 0.049 Uiso 1 1 calc R . .
C11 C -0.1273(7) 0.4972(7) 0.2004(6) 0.038(3) Uani 1 1 d . . .
H11A H -0.1275 0.5184 0.2581 0.056 Uiso 1 1 calc R . .
H11B H -0.1219 0.4365 0.1998 0.056 Uiso 1 1 calc R . .
C12 C -0.2235(7) 0.5147(7) 0.1461(7) 0.039(3) Uani 1 1 d . . .
H12A H -0.2272 0.4884 0.0896 0.058 Uiso 1 1 calc R . .
H12B H -0.2794 0.4910 0.1690 0.058 Uiso 1 1 calc R . .
C13 C -0.2291(8) 0.6068(7) 0.1428(7) 0.051(4) Uani 1 1 d U . .
H13A H -0.2289 0.6320 0.1992 0.076 Uiso 1 1 calc R . .
H13B H -0.2917 0.6180 0.1074 0.076 Uiso 1 1 calc R . .
C14 C -0.1425(8) 0.6483(8) 0.1084(7) 0.055(4) Uani 1 1 d . . .
H14A H -0.1431 0.6255 0.0511 0.082 Uiso 1 1 calc R . .
H14B H -0.1479 0.7090 0.1082 0.082 Uiso 1 1 calc R . .
C15 C -0.0471(7) 0.6293(7) 0.1655(6) 0.038(3) Uani 1 1 d . . .
H15A H 0.0100 0.6518 0.1434 0.057 Uiso 1 1 calc R . .
H15B H -0.0444 0.6572 0.2212 0.057 Uiso 1 1 calc R . .
C16 C 0.1927(7) 0.4835(7) 0.4628(6) 0.025(3) Uani 1 1 d . . .
H16 H 0.1278 0.4603 0.4727 0.037 Uiso 1 1 calc R . .
C17 C 0.2653(6) 0.4221(7) 0.4858(6) 0.027(3) Uani 1 1 d . . .
H17A H 0.3297 0.4432 0.4748 0.041 Uiso 1 1 calc R . .
H17B H 0.2449 0.3697 0.4509 0.041 Uiso 1 1 calc R . .
C18 C 0.2758(8) 0.4044(7) 0.5777(7) 0.044(3) Uani 1 1 d . . .
H18A H 0.2141 0.3764 0.5876 0.066 Uiso 1 1 calc R . .
H18B H 0.3292 0.3671 0.5922 0.066 Uiso 1 1 calc R . .
C19 C 0.2978(7) 0.4825(8) 0.6290(7) 0.043(4) Uani 1 1 d . . .
H19A H 0.3650 0.5043 0.6257 0.064 Uiso 1 1 calc R . .
H19B H 0.2975 0.4708 0.6872 0.064 Uiso 1 1 calc R . .
C20 C 0.2196(7) 0.5648(7) 0.5157(6) 0.033(3) Uani 1 1 d . . .
H20A H 0.1682 0.6039 0.5008 0.049 Uiso 1 1 calc R . .
H20B H 0.2824 0.5902 0.5054 0.049 Uiso 1 1 calc R . .
C21 C 0.2290(8) 0.5488(7) 0.6067(6) 0.041(3) Uani 1 1 d . . .
H21A H 0.2536 0.6007 0.6411 0.062 Uiso 1 1 calc R . .
H21B H 0.1636 0.5315 0.6184 0.062 Uiso 1 1 calc R . .
C22 C 0.4383(7) 0.5679(7) 0.3907(6) 0.055(4) Uani 1 1 d . . .
H22A H 0.4444 0.6009 0.4435 0.082 Uiso 1 1 calc R A .
H22B H 0.4760 0.5967 0.3547 0.082 Uiso 1 1 calc R . .
H22C H 0.4638 0.5135 0.4005 0.082 Uiso 1 1 calc R . .
C23 C 0.1549(8) 0.5987(7) 0.0571(6) 0.051(4) Uani 1 1 d . . .
H23A H 0.2070 0.6406 0.0520 0.077 Uiso 1 1 calc R A .
H23B H 0.0908 0.6209 0.0401 0.077 Uiso 1 1 calc R . .
H23C H 0.1596 0.5488 0.0216 0.077 Uiso 1 1 calc R . .
C24 C 0.0024(7) 0.6501(7) 0.3981(6) 0.053(4) Uani 1 1 d . . .
H24A H -0.0651 0.6256 0.3812 0.080 Uiso 1 1 calc R A .
H24B H 0.0050 0.7087 0.3864 0.080 Uiso 1 1 calc R . .
H24C H 0.0241 0.6455 0.4575 0.080 Uiso 1 1 calc R . .
C25 C 0.215(2) 0.7243(10) 0.288(2) 0.061(3) Uani 0.462(9) 1 d PDU A 1
H25 H 0.1490 0.7439 0.2683 0.091 Uiso 0.462(9) 1 calc PR A 1
C26 C 0.251(5) 0.761(2) 0.375(3) 0.062(3) Uani 0.462(9) 1 d PDU A 1
H26A H 0.2070 0.7386 0.4108 0.093 Uiso 0.462(9) 1 calc PR A 1
H26B H 0.3173 0.7421 0.3952 0.093 Uiso 0.462(9) 1 calc PR A 1
C27 C 0.257(2) 0.8540(19) 0.386(2) 0.064(3) Uani 0.462(9) 1 d PDU A 1
H27A H 0.1901 0.8737 0.3753 0.095 Uiso 0.462(9) 1 calc PR A 1
H27B H 0.2879 0.8729 0.4437 0.095 Uiso 0.462(9) 1 calc PR A 1
C28 C 0.316(2) 0.8889(18) 0.3273(14) 0.064(3) Uani 0.462(9) 1 d PDU A 1
H28A H 0.3055 0.9487 0.3245 0.096 Uiso 0.462(9) 1 calc PR A 1
H28B H 0.3865 0.8844 0.3499 0.096 Uiso 0.462(9) 1 calc PR A 1
C29 C 0.293(2) 0.8480(14) 0.2416(16) 0.063(3) Uani 0.462(9) 1 d PDU A 1
H29A H 0.3463 0.8664 0.2123 0.095 Uiso 0.462(9) 1 calc PR A 1
H29B H 0.2319 0.8690 0.2129 0.095 Uiso 0.462(9) 1 calc PR A 1
C30 C 0.282(2) 0.7548(14) 0.2326(16) 0.061(3) Uani 0.462(9) 1 d PDU A 1
H30A H 0.2544 0.7355 0.1744 0.092 Uiso 0.462(9) 1 calc PR A 1
H30B H 0.3471 0.7321 0.2475 0.092 Uiso 0.462(9) 1 calc PR A 1
C25A C 0.2472(18) 0.7192(10) 0.2974(17) 0.061(3) Uani 0.538(9) 1 d PDU A -2
H25A H 0.3120 0.7202 0.2790 0.091 Uiso 0.538(9) 1 calc PR A -2
C26A C 0.265(4) 0.7586(19) 0.384(2) 0.062(3) Uani 0.538(9) 1 d PDU A -2
H26C H 0.2030 0.7557 0.4049 0.093 Uiso 0.538(9) 1 calc PR A -2
H26D H 0.3125 0.7267 0.4191 0.093 Uiso 0.538(9) 1 calc PR A -2
C27A C 0.3045(18) 0.8471(16) 0.3897(17) 0.063(3) Uani 0.538(9) 1 d PDU A -2
H27C H 0.3694 0.8501 0.3728 0.094 Uiso 0.538(9) 1 calc PR A -2
H27D H 0.3134 0.8702 0.4479 0.094 Uiso 0.538(9) 1 calc PR A -2
C28A C 0.237(2) 0.8975(14) 0.3360(12) 0.064(3) Uani 0.538(9) 1 d PDU A -2
H28C H 0.2652 0.9554 0.3386 0.096 Uiso 0.538(9) 1 calc PR A -2
H28D H 0.1731 0.8984 0.3552 0.096 Uiso 0.538(9) 1 calc PR A -2
C29A C 0.2214(19) 0.8594(13) 0.2494(14) 0.063(3) Uani 0.538(9) 1 d PDU A -2
H29C H 0.2843 0.8640 0.2291 0.095 Uiso 0.538(9) 1 calc PR A -2
H29D H 0.1737 0.8905 0.2135 0.095 Uiso 0.538(9) 1 calc PR A -2
C30A C 0.1846(18) 0.7699(12) 0.2428(14) 0.062(3) Uani 0.538(9) 1 d PDU A -2
H30C H 0.1179 0.7661 0.2563 0.093 Uiso 0.538(9) 1 calc PR A -2
H30D H 0.1795 0.7469 0.1850 0.093 Uiso 0.538(9) 1 calc PR A -2
C31 C -0.1658(7) 0.2044(7) 0.4076(6) 0.049(4) Uani 1 1 d . . .
H31A H -0.1348 0.2041 0.4658 0.073 Uiso 1 1 calc R . .
H31B H -0.1930 0.1483 0.3865 0.073 Uiso 1 1 calc R . .
H31C H -0.2186 0.2423 0.4025 0.073 Uiso 1 1 calc R . .
C32 C -0.0613(9) 0.1803(7) -0.0301(7) 0.074(4) Uani 1 1 d . . .
H32A H -0.1280 0.1983 -0.0438 0.111 Uiso 1 1 calc R . .
H32B H -0.0643 0.1201 -0.0258 0.111 Uiso 1 1 calc R . .
H32C H -0.0249 0.1942 -0.0737 0.111 Uiso 1 1 calc R . .
C33 C -0.0472(9) -0.0234(7) 0.1964(7) 0.075(5) Uani 1 1 d . . .
H33A H 0.0110 -0.0553 0.2061 0.113 Uiso 1 1 calc R . .
H33B H -0.0812 -0.0351 0.1389 0.113 Uiso 1 1 calc R . .
H33C H -0.0914 -0.0393 0.2338 0.113 Uiso 1 1 calc R . .
C34 C -0.1728(10) 0.2095(10) 0.1561(12) 0.152(4) Uani 1 1 d DU . .
H34 H -0.1525 0.2241 0.1033 0.183 Uiso 1 1 calc R . .
C35 C -0.2274(9) 0.2727(10) 0.1691(11) 0.159(4) Uani 1 1 d DU . .
H35A H -0.1904 0.3235 0.1576 0.190 Uiso 1 1 calc R . .
H35B H -0.2283 0.2773 0.2292 0.190 Uiso 1 1 calc R . .
C36 C -0.3268(9) 0.2777(10) 0.1282(12) 0.160(4) Uani 1 1 d DU . .
H36A H -0.3590 0.3127 0.1653 0.192 Uiso 1 1 calc R . .
H36B H -0.3246 0.3082 0.0783 0.192 Uiso 1 1 calc R . .
C37 C -0.3879(10) 0.2063(9) 0.1035(12) 0.159(4) Uani 1 1 d DU . .
H37A H -0.4244 0.1922 0.1478 0.191 Uiso 1 1 calc R . .
H37B H -0.4360 0.2150 0.0532 0.191 Uiso 1 1 calc R . .
C38 C -0.3306(9) 0.1426(10) 0.0873(12) 0.168(4) Uani 1 1 d DU . .
H38A H -0.3286 0.1414 0.0275 0.201 Uiso 1 1 calc R . .
H38B H -0.3673 0.0904 0.0957 0.201 Uiso 1 1 calc R . .
C39 C -0.2314(9) 0.1372(10) 0.1290(12) 0.161(4) Uani 1 1 d DU . .
H39A H -0.2338 0.1049 0.1777 0.193 Uiso 1 1 calc R . .
H39B H -0.1977 0.1042 0.0914 0.193 Uiso 1 1 calc R . .
C40 C 0.1132(7) 0.1407(7) 0.3934(7) 0.029(3) Uani 1 1 d . . .
H40 H 0.1806 0.1396 0.3802 0.043 Uiso 1 1 calc R . .
C41 C 0.1192(8) 0.2001(7) 0.4690(7) 0.040(3) Uani 1 1 d . . .
H41A H 0.0522 0.2052 0.4806 0.061 Uiso 1 1 calc R . .
H41B H 0.1441 0.2556 0.4566 0.061 Uiso 1 1 calc R . .
C42 C 0.1841(8) 0.1748(8) 0.5460(7) 0.054(4) Uani 1 1 d . . .
H42A H 0.1791 0.2130 0.5942 0.081 Uiso 1 1 calc R . .
H42B H 0.2534 0.1771 0.5388 0.081 Uiso 1 1 calc R . .
C43 C 0.1499(9) 0.0869(8) 0.5600(8) 0.065(4) Uani 1 1 d . . .
H43A H 0.0827 0.0867 0.5722 0.097 Uiso 1 1 calc R . .
H43B H 0.1933 0.0684 0.6089 0.097 Uiso 1 1 calc R . .
C44 C 0.1503(10) 0.0257(8) 0.4853(8) 0.071(4) Uani 1 1 d . . .
H44A H 0.1275 -0.0307 0.4971 0.107 Uiso 1 1 calc R . .
H44B H 0.2177 0.0238 0.4739 0.107 Uiso 1 1 calc R . .
C45 C 0.0815(8) 0.0543(7) 0.4096(7) 0.045(3) Uani 1 1 d . . .
H45A H 0.0828 0.0161 0.3604 0.068 Uiso 1 1 calc R . .
H45B H 0.0134 0.0525 0.4199 0.068 Uiso 1 1 calc R . .
C46 C 0.1773(9) 0.1400(8) 0.1356(8) 0.051(4) Uani 1 1 d U . .
H46 H 0.2186 0.1921 0.1323 0.076 Uiso 1 1 calc R . .
C47 C 0.1606(11) 0.0931(10) 0.0549(8) 0.122(7) Uani 1 1 d . . .
H47A H 0.1224 0.1253 0.0128 0.184 Uiso 1 1 calc R . .
H47B H 0.1223 0.0400 0.0575 0.184 Uiso 1 1 calc R . .
C48 C 0.2649(11) 0.0748(11) 0.0293(9) 0.127(8) Uani 1 1 d . . .
H48A H 0.2545 0.0473 -0.0273 0.191 Uiso 1 1 calc R . .
H48B H 0.3056 0.1274 0.0306 0.191 Uiso 1 1 calc R . .
C49 C 0.3148(14) 0.0194(11) 0.0903(10) 0.135(8) Uani 1 1 d . . .
H49A H 0.2737 -0.0329 0.0892 0.202 Uiso 1 1 calc R . .
H49B H 0.3785 0.0055 0.0760 0.202 Uiso 1 1 calc R . .
C50 C 0.3303(10) 0.0621(10) 0.1715(10) 0.105(6) Uani 1 1 d . . .
H50A H 0.3758 0.1119 0.1729 0.158 Uiso 1 1 calc R . .
H50B H 0.3619 0.0252 0.2124 0.158 Uiso 1 1 calc R . .
C51 C 0.2325(9) 0.0898(9) 0.1977(8) 0.077(5) Uani 1 1 d . . .
H51A H 0.1907 0.0398 0.2044 0.115 Uiso 1 1 calc R . .
H51B H 0.2486 0.1227 0.2517 0.115 Uiso 1 1 calc R . .
C52 C 0.5783(18) 0.7536(14) 0.2297(15) 0.108(11) Uiso 0.50 1 d PD . .
H52 H 0.5653 0.7013 0.2504 0.162 Uiso 0.50 1 calc PR . .
C53 C 0.5309(15) 0.7764(14) 0.1563(14) 0.151(15) Uiso 0.50 1 d PD . .
C54 C 0.5389(18) 0.8526(16) 0.1285(14) 0.129(13) Uiso 0.50 1 d PD . .
H54 H 0.4985 0.8648 0.0785 0.193 Uiso 0.50 1 calc PR . .
C55 C 0.605(2) 0.9123(14) 0.172(2) 0.20(2) Uiso 0.50 1 d PD . .
H55 H 0.6126 0.9665 0.1544 0.301 Uiso 0.50 1 calc PR . .
C56 C 0.658(2) 0.8893(19) 0.243(2) 0.37(4) Uiso 0.50 1 d PD . .
H56 H 0.7063 0.9284 0.2742 0.553 Uiso 0.50 1 calc PR . .
C57 C 0.646(2) 0.813(2) 0.2713(16) 0.40(4) Uiso 0.50 1 d PD . .
H57 H 0.6866 0.8007 0.3213 0.606 Uiso 0.50 1 calc PR . .
C58 C 0.459(2) 0.721(2) 0.116(2) 0.25(2) Uiso 0.50 1 d PD . .
H58A H 0.4618 0.6689 0.1423 0.368 Uiso 0.50 1 calc PR . .
H58B H 0.4668 0.7116 0.0580 0.368 Uiso 0.50 1 calc PR . .
H58C H 0.3949 0.7436 0.1170 0.368 Uiso 0.50 1 calc PR . .
C59 C 0.4409(13) 0.2340(15) 0.4632(11) 0.069(8) Uiso 0.50 1 d PD . .
H59 H 0.4073 0.2491 0.5066 0.104 Uiso 0.50 1 calc PR . .
C60 C 0.4712(17) 0.2952(13) 0.4187(14) 0.24(2) Uiso 0.50 1 d PD . .
H60 H 0.4586 0.3509 0.4328 0.361 Uiso 0.50 1 calc PR . .
C61 C 0.5179(13) 0.2799(13) 0.3559(12) 0.060(8) Uiso 0.50 1 d PD . .
H61 H 0.5377 0.3215 0.3230 0.090 Uiso 0.50 1 calc PR . .
C62 C 0.5342(14) 0.1970(14) 0.3438(12) 0.119(12) Uiso 0.50 1 d PD . .
H62 H 0.5642 0.1805 0.2985 0.179 Uiso 0.50 1 calc PR . .
C63 C 0.5108(13) 0.1397(12) 0.3910(12) 0.167(17) Uiso 0.50 1 d PD . .
C64 C 0.4555(15) 0.1541(14) 0.4495(13) 0.148(15) Uiso 0.50 1 d PD . .
H64 H 0.4296 0.1113 0.4781 0.222 Uiso 0.50 1 calc PR . .
C65 C 0.5272(19) 0.0573(15) 0.3913(18) 0.177(17) Uiso 0.50 1 d PD . .
H65A H 0.4991 0.0330 0.4356 0.265 Uiso 0.50 1 calc PR . .
H65B H 0.5980 0.0511 0.4008 0.265 Uiso 0.50 1 calc PR . .
H65C H 0.4965 0.0288 0.3379 0.265 Uiso 0.50 1 calc PR . .

loop_
_atom_site_aniso_label
_atom_site_aniso_U_11
_atom_site_aniso_U_22
_atom_site_aniso_U_33
_atom_site_aniso_U_23
_atom_site_aniso_U_13
_atom_site_aniso_U_12
Mo1 0.0240(6) 0.0378(7) 0.0213(7) 0.0025(6) 0.0035(5) 0.0073(5)
Mo2 0.0267(6) 0.0387(8) 0.0218(7) 0.0003(6) 0.0030(5) 0.0089(5)
Zn1 0.0379(9) 0.0423(10) 0.0240(9) 0.0039(8) 0.0067(7) 0.0091(7)
Zn2 0.0317(8) 0.0437(10) 0.0243(9) -0.0004(8) 0.0051(7) 0.0106(7)
Zn3 0.0277(8) 0.0477(11) 0.0268(9) 0.0010(8) 0.0072(7) 0.0031(7)
Zn4 0.0337(9) 0.0531(11) 0.0485(11) 0.0078(9) 0.0173(8) 0.0043(8)
Zn5 0.0515(10) 0.0506(11) 0.0324(10) -0.0070(8) -0.0069(8) 0.0174(8)
Zn6 0.0469(10) 0.0440(11) 0.0408(10) -0.0026(8) 0.0069(8) -0.0020(8)
O1 0.033(5) 0.033(5) 0.038(5) -0.007(4) 0.017(4) 0.003(4)
O2 0.023(4) 0.048(5) 0.017(5) 0.008(4) -0.002(3) 0.006(4)
O3 0.032(5) 0.047(6) 0.026(5) 0.010(4) 0.008(4) 0.021(4)
O4 0.065(5) 0.028(5) 0.022(5) -0.014(4) 0.019(4) -0.007(4)
O5 0.036(5) 0.060(6) 0.039(5) 0.004(5) 0.003(4) 0.007(4)
O6 0.036(5) 0.029(5) 0.033(5) -0.002(4) 0.008(4) 0.016(4)
O7 0.029(5) 0.032(5) 0.022(5) 0.002(4) -0.008(4) 0.000(4)
C1 0.040(8) 0.047(9) 0.049(9) 0.009(7) 0.019(7) 0.027(7)
C2 0.047(8) 0.050(9) 0.022(7) -0.004(6) 0.006(6) 0.012(7)
C3 0.031(7) 0.030(8) 0.044(8) 0.011(6) 0.018(6) 0.005(6)
C4 0.030(3) 0.031(3) 0.031(3) 0.0024(11) 0.0063(12) 0.0026(10)
C5 0.018(7) 0.058(9) 0.033(8) -0.009(7) 0.010(6) -0.001(6)
C6 0.049(9) 0.089(12) 0.042(9) -0.012(8) 0.024(7) -0.014(8)
C7 0.076(11) 0.065(11) 0.036(9) -0.028(8) 0.022(8) -0.004(9)
C8 0.016(7) 0.091(12) 0.092(12) 0.009(10) 0.027(8) 0.002(8)
C9 0.037(8) 0.059(10) 0.058(10) -0.011(8) 0.019(7) 0.006(7)
C10 0.026(7) 0.048(9) 0.015(7) -0.005(6) -0.015(6) 0.010(7)
C11 0.026(7) 0.061(9) 0.022(7) 0.000(7) -0.003(6) 0.003(7)
C12 0.017(7) 0.061(10) 0.034(8) -0.001(7) 0.000(6) -0.006(6)
C13 0.051(4) 0.051(4) 0.051(4) 0.0036(11) 0.0092(12) 0.0042(11)
C14 0.050(9) 0.074(11) 0.047(9) 0.018(8) 0.012(7) 0.031(8)
C15 0.041(8) 0.050(10) 0.021(7) 0.015(7) -0.009(6) 0.021(7)
C16 0.014(6) 0.047(9) 0.012(7) -0.003(6) -0.001(5) 0.008(6)
C17 0.007(6) 0.044(8) 0.031(8) -0.016(6) 0.010(5) 0.003(6)
C18 0.052(9) 0.046(10) 0.036(9) 0.007(8) 0.011(7) 0.006(7)
C19 0.023(7) 0.084(11) 0.027(8) 0.013(8) 0.015(6) 0.010(8)
C20 0.024(7) 0.041(9) 0.030(8) -0.005(7) 0.001(6) 0.005(6)
C21 0.041(8) 0.067(10) 0.016(8) 0.009(7) 0.001(6) 0.017(7)
C22 0.043(8) 0.088(11) 0.033(8) -0.004(8) 0.012(7) 0.002(8)
C23 0.073(9) 0.059(10) 0.033(8) 0.007(7) 0.034(7) 0.018(8)
C24 0.042(8) 0.068(10) 0.045(9) -0.012(8) -0.001(7) 0.002(7)
C25 0.087(9) 0.041(6) 0.047(6) -0.004(5) -0.005(7) -0.003(6)
C26 0.088(9) 0.043(6) 0.047(5) -0.005(5) -0.005(7) -0.003(6)
C27 0.089(9) 0.044(6) 0.048(5) -0.005(5) -0.005(7) -0.003(6)
C28 0.089(9) 0.045(6) 0.049(6) -0.004(5) -0.006(7) -0.003(6)
C29 0.088(9) 0.045(6) 0.049(6) -0.003(5) -0.004(7) -0.003(7)
C30 0.087(9) 0.042(6) 0.047(6) -0.003(5) -0.004(7) -0.003(6)
C25A 0.087(9) 0.041(6) 0.047(6) -0.004(5) -0.005(7) -0.003(6)
C26A 0.087(9) 0.043(6) 0.047(5) -0.005(5) -0.005(7) -0.003(6)
C27A 0.088(9) 0.044(6) 0.048(5) -0.004(5) -0.006(7) -0.003(6)
C28A 0.090(9) 0.045(6) 0.049(6) -0.005(5) -0.006(7) -0.002(7)
C29A 0.089(9) 0.044(6) 0.049(6) -0.004(5) -0.006(7) -0.002(7)
C30A 0.087(9) 0.042(6) 0.048(6) -0.004(5) -0.006(7) -0.003(6)
C31 0.048(8) 0.049(9) 0.044(9) -0.014(7) 0.000(7) -0.003(7)
C32 0.099(11) 0.060(11) 0.054(10) -0.010(8) -0.011(8) 0.010(9)
C33 0.095(11) 0.066(11) 0.057(11) -0.024(9) 0.006(8) -0.004(9)
C34 0.039(7) 0.149(10) 0.228(9) -0.077(8) -0.063(7) 0.038(6)
C35 0.047(7) 0.150(10) 0.235(9) -0.066(8) -0.073(7) 0.033(6)
C36 0.049(7) 0.153(10) 0.235(9) -0.067(8) -0.072(7) 0.033(6)
C37 0.047(7) 0.153(10) 0.233(9) -0.078(8) -0.072(7) 0.038(6)
C38 0.056(7) 0.159(10) 0.241(9) -0.084(8) -0.076(7) 0.041(6)
C39 0.048(7) 0.154(10) 0.237(9) -0.082(8) -0.069(7) 0.044(6)
C40 0.019(7) 0.038(9) 0.031(8) 0.004(7) 0.009(6) 0.005(6)
C41 0.048(8) 0.042(9) 0.035(8) 0.003(7) 0.013(7) 0.019(7)
C42 0.050(9) 0.067(11) 0.040(9) 0.021(8) -0.005(7) -0.017(8)
C43 0.095(11) 0.059(11) 0.037(9) 0.005(9) 0.005(8) -0.005(9)
C44 0.112(12) 0.042(10) 0.062(11) 0.027(9) 0.011(10) 0.016(9)
C45 0.077(10) 0.028(9) 0.028(8) 0.005(7) -0.001(7) 0.005(7)
C46 0.051(4) 0.051(4) 0.050(4) 0.0038(11) 0.0088(12) 0.0046(11)
C47 0.134(15) 0.186(19) 0.048(11) -0.039(12) -0.002(10) 0.122(14)
C48 0.127(15) 0.23(2) 0.071(12) 0.060(14) 0.083(12) 0.118(15)
C49 0.20(2) 0.147(19) 0.055(13) -0.030(13) 0.002(13) 0.126(16)
C50 0.066(11) 0.144(17) 0.108(16) 0.011(14) 0.004(11) 0.062(11)
C51 0.078(11) 0.095(13) 0.066(11) 0.019(10) 0.028(9) 0.007(10)

loop_
_atom_type_symbol
_atom_type_description
_atom_type_scat_dispersion_real
_atom_type_scat_dispersion_imag
_atom_type_scat_source
C C 0.0033 0.0016 'International Tables Vol C Tables 4.2.6.8 and 6.1.1.4'
H H 0.0000 0.0000 'International Tables Vol C Tables 4.2.6.8 and 6.1.1.4'
O O 0.0106 0.0060 'International Tables Vol C Tables 4.2.6.8 and 6.1.1.4'
Zn Zn 0.2839 1.4301 'International Tables Vol C Tables 4.2.6.8 and 6.1.1.4'
Mo Mo -1.6832 0.6857 'International Tables Vol C Tables 4.2.6.8 and 6.1.1.4'

loop_
_geom_angle_atom_site_label_1
_geom_angle_atom_site_label_2
_geom_angle_atom_site_label_3
_geom_angle
C2 Mo1 C3 95.5(4)
C2 Mo1 O3 87.8(3)
C3 Mo1 O3 98.0(3)
C2 Mo1 Mo2 58.1(3)
C3 Mo1 Mo2 58.6(3)
O3 Mo1 Mo2 132.59(18)
C2 Mo1 O1 100.0(3)
C3 Mo1 O1 163.9(3)
O3 Mo1 O1 78.5(2)
Mo2 Mo1 O1 134.53(17)
C2 Mo1 O2 164.2(3)
C3 Mo1 O2 90.4(3)
O3 Mo1 O2 76.9(2)
Mo2 Mo1 O2 136.37(17)
O1 Mo1 O2 73.5(2)
C2 Mo2 O7 164.9(3)
C2 Mo2 C3 96.3(4)
O7 Mo2 C3 90.9(3)
C2 Mo2 C1 98.5(4)
O7 Mo2 C1 93.5(3)
C3 Mo2 C1 98.1(4)
C2 Mo2 O6 90.4(3)
O7 Mo2 O6 79.6(2)
C3 Mo2 O6 164.7(3)
C1 Mo2 O6 94.4(3)
C2 Mo2 O5 96.8(3)
O7 Mo2 O5 69.7(2)
C3 Mo2 O5 91.8(3)
C1 Mo2 O5 160.7(3)
O6 Mo2 O5 73.7(2)
C2 Mo2 Mo1 58.5(3)
O7 Mo2 Mo1 135.97(18)
C3 Mo2 Mo1 59.3(2)
C1 Mo2 Mo1 63.2(3)
O6 Mo2 Mo1 135.13(17)
O5 Mo2 Mo1 135.8(2)
C2 Mo2 Zn4 127.6(3)
O7 Mo2 Zn4 50.19(17)
C3 Mo2 Zn4 49.5(2)
C1 Mo2 Zn4 121.6(3)
O6 Mo2 Zn4 115.94(17)
O5 Mo2 Zn4 54.86(18)
Mo1 Mo2 Zn4 108.82(5)
C2 Mo2 Zn5 48.2(3)
O7 Mo2 Zn5 117.56(17)
C3 Mo2 Zn5 129.5(3)
C1 Mo2 Zn5 118.9(3)
O6 Mo2 Zn5 48.64(17)
O5 Mo2 Zn5 64.66(18)
Mo1 Mo2 Zn5 106.46(5)
Zn4 Mo2 Zn5 118.60(5)
C2 Mo2 Zn6 121.1(3)
O7 Mo2 Zn6 44.36(17)
C3 Mo2 Zn6 121.0(2)
C1 Mo2 Zn6 116.7(3)
O6 Mo2 Zn6 44.48(16)
O5 Mo2 Zn6 44.35(19)
Mo1 Mo2 Zn6 179.60(6)
Zn4 Mo2 Zn6 71.56(5)
Zn5 Mo2 Zn6 73.20(5)
C23 Zn1 O1 127.3(4)
C23 Zn1 O4 134.7(4)
O1 Zn1 O4 85.4(3)
C23 Zn1 O3 123.9(4)
O1 Zn1 O3 87.1(3)
O4 Zn1 O3 82.7(3)
C23 Zn1 Zn3 149.2(3)
O1 Zn1 Zn3 43.07(18)
O4 Zn1 Zn3 42.6(2)
O3 Zn1 Zn3 86.86(19)
C23 Zn1 Zn2 146.1(3)
O1 Zn1 Zn2 85.91(18)
O4 Zn1 Zn2 41.92(18)
O3 Zn1 Zn2 40.82(19)
Zn3 Zn1 Zn2 59.29(4)
C24 Zn2 O3 128.3(4)
C24 Zn2 O2 129.3(4)
O3 Zn2 O2 86.5(3)
C24 Zn2 O4 130.0(4)
O3 Zn2 O4 82.8(2)
O2 Zn2 O4 83.5(3)
C24 Zn2 Zn3 143.7(3)
O3 Zn2 Zn3 87.99(18)
O2 Zn2 Zn3 41.30(17)
O4 Zn2 Zn3 42.7(2)
C24 Zn2 Zn1 146.4(3)
O3 Zn2 Zn1 42.48(18)
O2 Zn2 Zn1 84.22(18)
O4 Zn2 Zn1 40.29(18)
Zn3 Zn2 Zn1 59.21(4)
C22 Zn3 O2 132.2(4)
C22 Zn3 O4 131.2(4)
O2 Zn3 O4 85.2(3)
C22 Zn3 O1 124.0(4)
O2 Zn3 O1 84.4(2)
O4 Zn3 O1 82.9(3)
C22 Zn3 Zn1 140.7(3)
O2 Zn3 Zn1 86.70(19)
O4 Zn3 Zn1 41.63(18)
O1 Zn3 Zn1 41.55(19)
C22 Zn3 Zn2 149.3(3)
O2 Zn3 Zn2 42.23(19)
O4 Zn3 Zn2 43.45(18)
O1 Zn3 Zn2 86.71(17)
Zn1 Zn3 Zn2 61.50(4)
C31 Zn4 O7 122.4(4)
C31 Zn4 O5 121.4(3)
O7 Zn4 O5 68.9(2)
C31 Zn4 Mo2 171.4(3)
O7 Zn4 Mo2 51.79(17)
O5 Zn4 Mo2 51.95(17)
C32 Zn5 O6 117.3(4)
C32 Zn5 Mo2 160.3(4)
O6 Zn5 Mo2 51.80(17)
C33 Zn6 O7 133.6(4)
C33 Zn6 O5 134.2(4)
O7 Zn6 O5 75.0(3)
C33 Zn6 O6 128.3(4)
O7 Zn6 O6 85.3(3)
O5 Zn6 O6 79.8(3)
C33 Zn6 Mo2 176.0(4)
O7 Zn6 Mo2 47.47(18)
O5 Zn6 Mo2 48.9(2)
O6 Zn6 Mo2 48.03(18)
C4 O1 Zn1 121.6(6)
C4 O1 Zn3 112.5(6)
Zn1 O1 Zn3 95.4(3)
C4 O1 Mo1 125.6(6)
Zn1 O1 Mo1 95.9(2)
Zn3 O1 Mo1 100.1(2)
C16 O2 Zn3 116.2(5)
C16 O2 Zn2 115.2(5)
Zn3 O2 Zn2 96.5(3)
C16 O2 Mo1 126.5(6)
Zn3 O2 Mo1 101.5(3)
Zn2 O2 Mo1 95.4(2)
C10 O3 Zn2 117.0(6)
C10 O3 Zn1 108.7(6)
Zn2 O3 Zn1 96.7(3)
C10 O3 Mo1 132.4(6)
Zn2 O3 Mo1 99.0(3)
Zn1 O3 Mo1 96.0(2)
C25A O4 C25 18.6(19)
C25A O4 Zn1 125.7(12)
C25 O4 Zn1 119.8(14)
C25A O4 Zn3 112.5(10)
C25 O4 Zn3 130.4(15)
Zn1 O4 Zn3 95.8(3)
C25A O4 Zn2 123.8(13)
C25 O4 Zn2 112.2(13)
Zn1 O4 Zn2 97.8(3)
Zn3 O4 Zn2 93.8(3)
C34 O5 Zn6 128.1(8)
C34 O5 Mo2 139.1(9)
Zn6 O5 Mo2 86.7(3)
C34 O5 Zn4 115.0(9)
Zn6 O5 Zn4 98.2(3)
Mo2 O5 Zn4 73.2(2)
C46 O6 Zn6 128.0(6)
C46 O6 Zn5 113.4(6)
Zn6 O6 Zn5 109.5(3)
C46 O6 Mo2 127.6(6)
Zn6 O6 Mo2 87.5(2)
Zn5 O6 Mo2 79.6(2)
C40 O7 Zn6 124.0(6)
C40 O7 Zn4 117.8(6)
Zn6 O7 Zn4 104.5(3)
C40 O7 Mo2 133.3(6)
Zn6 O7 Mo2 88.2(2)
Zn4 O7 Mo2 78.0(2)
Mo2 C2 Mo1 63.3(3)
Mo2 C3 Mo1 62.1(2)
O1 C4 C5 114.8(8)
O1 C4 C9 108.4(8)
C5 C4 C9 110.5(9)
C4 C5 C6 109.7(8)
C7 C6 C5 115.8(11)
C8 C7 C6 108.6(10)
C7 C8 C9 113.0(9)
C4 C9 C8 108.8(9)
O3 C10 C11 112.6(9)
O3 C10 C15 109.4(8)
C11 C10 C15 112.6(9)
C10 C11 C12 112.2(9)
C13 C12 C11 109.2(9)
C12 C13 C14 112.5(9)
C15 C14 C13 107.1(9)
C10 C15 C14 111.3(9)
C17 C16 O2 112.0(8)
C17 C16 C20 111.3(8)
O2 C16 C20 109.4(8)
C16 C17 C18 112.0(8)
C19 C18 C17 109.3(9)
C18 C19 C21 115.5(10)
C16 C20 C21 109.7(9)
C19 C21 C20 111.1(9)
O4 C25 C30 111(2)
O4 C25 C26 112(2)
C30 C25 C26 110(3)
C27 C26 C25 115(3)
C28 C27 C26 109(3)
C29 C28 C27 115(2)
C28 C29 C30 117(2)
C25 C30 C29 109(2)
O4 C25A C30A 107.9(16)
O4 C25A C26A 118.0(19)
C30A C25A C26A 110(2)
C27A C26A C25A 113(3)
C26A C27A C28A 111(3)
C27A C28A C29A 108(2)
C28A C29A C30A 112(2)
C25A C30A C29A 113.4(18)
C35 C34 O5 123.5(14)
C35 C34 C39 110.9(14)
O5 C34 C39 116.0(13)
C34 C35 C36 124.2(14)
C37 C36 C35 120.6(14)
C38 C37 C36 108.2(14)
C37 C38 C39 123.8(14)
C34 C39 C38 119.4(14)
O7 C40 C45 110.9(8)
O7 C40 C41 111.8(9)
C45 C40 C41 111.4(9)
C40 C41 C42 114.5(10)
C41 C42 C43 107.8(10)
C42 C43 C44 112.6(11)
C43 C44 C45 108.9(10)
C40 C45 C44 110.2(9)
O6 C46 C47 111.8(10)
O6 C46 C51 111.3(10)
C47 C46 C51 108.6(11)
C46 C47 C48 109.6(12)
C49 C48 C47 107.4(12)
C50 C49 C48 108.6(13)
C49 C50 C51 113.2(13)
C46 C51 C50 111.8(11)
C53 C52 C57 113.5(11)
C54 C53 C58 118.4(17)
C54 C53 C52 125.4(11)
C58 C53 C52 115.2(17)
C53 C54 C55 120.0(11)
C56 C55 C54 115.6(11)
C55 C56 C57 123.5(12)
C56 C57 C52 121.6(12)
C64 C59 C60 124.0(11)
C61 C60 C59 122.3(11)
C60 C61 C62 112.8(10)
C63 C62 C61 124.0(11)
C62 C63 C64 122.6(11)
C62 C63 C65 131.5(17)
C64 C63 C65 105.8(16)
C59 C64 C63 113.6(11)

loop_
_geom_bond_atom_site_label_1
_geom_bond_atom_site_label_2
_geom_bond_distance
Mo1 C2 2.165(10)
Mo1 C3 2.208(9)
Mo1 O3 2.219(7)
Mo1 Mo2 2.2682(14)
Mo1 O1 2.305(6)
Mo1 O2 2.323(7)
Mo2 C2 2.155(10)
Mo2 O7 2.191(7)
Mo2 C3 2.191(9)
Mo2 C1 2.203(9)
Mo2 O6 2.211(6)
Mo2 O5 2.244(7)
Mo2 Zn4 2.7274(15)
Mo2 Zn5 2.7676(17)
Mo2 Zn6 2.9716(17)
Zn1 C23 1.950(10)
Zn1 O1 2.034(7)
Zn1 O4 2.039(7)
Zn1 O3 2.124(6)
Zn1 Zn3 3.0533(18)
Zn1 Zn2 3.1235(17)
Zn2 C24 1.957(9)
Zn2 O3 2.056(7)
Zn2 O2 2.067(7)
Zn2 O4 2.106(6)
Zn2 Zn3 3.0559(17)
Zn3 C22 1.935(10)
Zn3 O2 2.030(6)
Zn3 O4 2.078(7)
Zn3 O1 2.094(7)
Zn4 C31 1.959(9)
Zn4 O7 2.142(6)
Zn4 O5 2.330(7)
Zn5 C32 1.923(11)
Zn5 O6 2.112(7)
Zn6 C33 1.902(11)
Zn6 O7 2.079(7)
Zn6 O5 2.080(7)
Zn6 O6 2.084(6)
O1 C4 1.457(10)
O2 C16 1.489(10)
O3 C10 1.462(10)
O4 C25A 1.408(15)
O4 C25 1.412(16)
O5 C34 1.373(12)
O6 C46 1.448(12)
O7 C40 1.449(11)
C4 C5 1.471(12)
C4 C9 1.511(12)
C5 C6 1.504(12)
C6 C7 1.468(13)
C7 C8 1.458(14)
C8 C9 1.608(13)
C10 C11 1.484(12)
C10 C15 1.518(13)
C11 C12 1.522(12)
C12 C13 1.500(13)
C13 C14 1.554(13)
C14 C15 1.541(12)
C16 C17 1.475(12)
C16 C20 1.519(12)
C17 C18 1.542(12)
C18 C19 1.459(13)
C19 C21 1.498(13)
C20 C21 1.523(12)
C25 C30 1.50(2)
C25 C26 1.51(2)
C26 C27 1.50(2)
C27 C28 1.50(2)
C28 C29 1.493(18)
C29 C30 1.503(18)
C25A C30A 1.461(18)
C25A C26A 1.491(18)
C26A C27A 1.491(19)
C27A C28A 1.491(18)
C28A C29A 1.493(17)
C29A C30A 1.497(16)
C34 C35 1.339(12)
C34 C39 1.385(12)
C35 C36 1.433(11)
C36 C37 1.386(12)
C37 C38 1.381(12)
C38 C39 1.436(11)
C40 C45 1.496(13)
C40 C41 1.512(13)
C41 C42 1.514(13)
C42 C43 1.516(14)
C43 C44 1.531(15)
C44 C45 1.544(14)
C46 C47 1.462(15)
C46 C51 1.482(15)
C47 C48 1.620(15)
C48 C49 1.494(18)
C49 C50 1.441(17)
C50 C51 1.578(15)
C52 C53 1.355(11)
C52 C57 1.364(11)
C53 C54 1.346(11)
C53 C58 1.352(17)
C54 C55 1.365(11)
C55 C56 1.346(11)
C56 C57 1.359(11)
C59 C64 1.332(11)
C59 C60 1.359(11)
C60 C61 1.335(11)
C61 C62 1.382(11)
C62 C63 1.310(10)
C63 C64 1.353(11)
C63 C65 1.365(17)
